data_9009591
loop_
_publ_author_name
'Beran, A.'
'Zemann, J.'

_publ_section_title
;
 Refinement and comparison of the crystal structures of a dolomite and of
 an Fe-rich ankerite
;
_journal_coden_ASTM TTMMDZ
_journal_issue 4
_journal_name_full
;
 TMPM, Tschermaks Mineralogische und Petrographische Mitteilungen
;
_journal_page_first 279
_journal_page_last 286
_journal_paper_doi 10.1007/BF01081130
_journal_volume 24
_journal_year 1977
_chemical_compound_source 'Erzberg, Etage Dreikonig, Styria, Austria'
_chemical_formula_sum 'C2 Ca1.05 Fe0.63 Mg0.27 Mn0.05 O6'
_chemical_name_mineral Ankerite
_space_group_IT_number 148
_symmetry_space_group_name_Hall '-R 3'
_symmetry_space_group_name_H-M 'R -3 :H'
_cell_angle_alpha 90
_cell_angle_beta 90
_cell_angle_gamma 120
_cell_formula_units_Z 3
_cell_length_a 4.830
_cell_length_b 4.830
_cell_length_c 16.167
_cell_volume 326.629
_database_code_amcsd 0015665
_exptl_crystal_density_diffrn 3.151
_cod_depositor_comments
;
 Updating bibliography and marking entry as being related to AMCSD entry
 0015665.

 Antanas Vaitkus,
 2018-07-06
;
_cod_original_sg_symbol_H-M 'R -3'
_cod_original_formula_sum 'Ca1.05 Fe.63 Mg.27 Mn.05 C2 O6'
_cod_database_code 9009591

loop_
_space_group_symop_operation_xyz
x,y,z
2/3+x,1/3+y,1/3+z
1/3+x,2/3+y,2/3+z
y,-x+y,-z
2/3+y,1/3-x+y,1/3-z
1/3+y,2/3-x+y,2/3-z
-x+y,-x,z
2/3-x+y,1/3-x,1/3+z
1/3-x+y,2/3-x,2/3+z
-x,-y,-z
2/3-x,1/3-y,1/3-z
1/3-x,2/3-y,2/3-z
-y,x-y,z
2/3-y,1/3+x-y,1/3+z
1/3-y,2/3+x-y,2/3+z
x-y,x,-z
2/3+x-y,1/3+x,1/3-z
1/3+x-y,2/3+x,2/3-z

loop_
_atom_site_aniso_label
_atom_site_aniso_U_11
_atom_site_aniso_U_22
_atom_site_aniso_U_33
_atom_site_aniso_U_12
_atom_site_aniso_U_13
_atom_site_aniso_U_23
Ca1 0.00953 0.00953 0.00675 0.00476 0.00000 0.00000
Fe 0.00665 0.00665 0.00742 0.00332 0.00000 0.00000
Mg 0.00665 0.00665 0.00742 0.00332 0.00000 0.00000
Ca2 0.00665 0.00665 0.00742 0.00332 0.00000 0.00000
Mn 0.00665 0.00665 0.00742 0.00332 0.00000 0.00000
C 0.00809 0.00809 0.00358 0.00405 0.00000 0.00000
O 0.00967 0.01364 0.01682 0.00770 -0.00284 -0.00346

loop_
_atom_site_label
_atom_site_fract_x
_atom_site_fract_y
_atom_site_fract_z
_atom_site_occupancy
Ca1 0.00000 0.00000 0.00000 1.00000
Fe 0.00000 0.00000 0.50000 0.63000
Mg 0.00000 0.00000 0.50000 0.27000
Ca2 0.00000 0.00000 0.50000 0.05000
Mn 0.00000 0.00000 0.50000 0.05000
C 0.00000 0.00000 0.24420 1.00000
O 0.25060 -0.02830 0.24490 1.00000

loop_
_cod_changelog_entry_id
_cod_changelog_entry_author
_cod_changelog_entry_date
_cod_changelog_entry_text
1
;cod-tools version 3.10.1
Id: cif_fix_AMCSD_atom_labels 10224 2024-08-07 11:09:31Z saulius
;
2024-08-07T19:39:56+03:00
;Changed the following '_atom_site_label' values:
the first duplicated label 'Ca'  converted to 'Ca1'
duplicated label 'Ca' at index 3 converted to 'Ca2'
;

loop_
_cod_related_entry_id
_cod_related_entry_database
_cod_related_entry_code
1 AMCSD 0015665
